data_7021059
loop_
_publ_author_name
'Dom\'inguez-Mart\'in, Alicia'
'Choquesillo-Lazarte, Duane'
'Dobado, Jose A.'
'Vidal, Isaac'
'Lezama, Luis'
'Gonz\'alez-P\'erez, Josefa Mar\'ia'
'Casti\~neiras, Alfonso'
'Nicl\'os-Guti\'errez, Juan'

_publ_section_title
;
 From 7-azaindole to adenine: molecular recognition aspects on
 mixed-ligand Cu(ii) complexes with deaza-adenine ligands.
;
_journal_issue 17
_journal_name_full 'Dalton transactions (Cambridge, England : 2003)'
_journal_page_first 6119
_journal_page_last 6130
_journal_paper_doi 10.1039/c2dt32191b
_journal_volume 42
_journal_year 2013
_chemical_formula_moiety '2(C16 H19 Cu N5 O8), H2 O'
_chemical_formula_sum 'C32 H40 Cu2 N10 O17'
_chemical_formula_weight 963.82
_chemical_name_systematic
;
?
;
_space_group_IT_number 2
_symmetry_cell_setting triclinic
_symmetry_space_group_name_Hall '-P 1'
_symmetry_space_group_name_H-M 'P -1'
_atom_sites_solution_hydrogens geom
_atom_sites_solution_primary direct
_atom_sites_solution_secondary difmap
_audit_creation_method SHELXL-97
_cell_angle_alpha 90.628(5)
_cell_angle_beta 92.540(5)
_cell_angle_gamma 97.828(5)
_cell_formula_units_Z 1
_cell_length_a 7.270(5)
_cell_length_b 8.502(5)
_cell_length_c 14.780(5)
_cell_measurement_temperature 100(2)
_cell_volume 904.0(9)
_computing_cell_refinement 'HKL2000 (Otwinowski & Minor, 1997)'
_computing_data_collection 'MxCube (ESRF, 2006)'
_computing_data_reduction 'HKL2000 (Otwinowski & Minor, 1997)'
_computing_structure_refinement 'SHELXL-97 (Sheldrick, 2008)'
_computing_structure_solution 'SHELXS-97 (Sheldrick, 2008)'
_diffrn_ambient_temperature 100(2)
_diffrn_detector 'CCD plate'
_diffrn_detector_area_resol_mean 9.6
_diffrn_measured_fraction_theta_full 0.916
_diffrn_measured_fraction_theta_max 0.916
_diffrn_measurement_device_type 'Single-axis HUBER diffractometer'
_diffrn_measurement_method 'CCD rotation images, thick slices'
_diffrn_radiation_detector 'ADSC Q210r CCD (binned mode)'
_diffrn_radiation_monochromator 'Si 111'
_diffrn_radiation_probe x-ray
_diffrn_radiation_wavelength 0.7380
_diffrn_reflns_av_R_equivalents 0.0000
_diffrn_reflns_av_sigmaI/netI 0.0200
_diffrn_reflns_limit_h_max 8
_diffrn_reflns_limit_h_min 0
_diffrn_reflns_limit_k_max 10
_diffrn_reflns_limit_k_min -10
_diffrn_reflns_limit_l_max 17
_diffrn_reflns_limit_l_min -17
_diffrn_reflns_number 2986
_diffrn_reflns_theta_full 26.25
_diffrn_reflns_theta_max 26.25
_diffrn_reflns_theta_min 3.84
_diffrn_source synchrotron
_diffrn_source_type 'ESRF-CRG BM16'
_exptl_absorpt_coefficient_mu 1.272
_exptl_crystal_density_diffrn 1.770
_exptl_crystal_density_method 'not measured'
_exptl_crystal_F_000 496
_refine_diff_density_max 0.645
_refine_diff_density_min -0.790
_refine_diff_density_rms 0.136
_refine_ls_extinction_method none
_refine_ls_goodness_of_fit_ref 1.103
_refine_ls_hydrogen_treatment constr
_refine_ls_matrix_type full
_refine_ls_number_parameters 280
_refine_ls_number_reflns 2986
_refine_ls_number_restraints 0
_refine_ls_restrained_S_all 1.103
_refine_ls_R_factor_all 0.0349
_refine_ls_R_factor_gt 0.0347
_refine_ls_shift/su_max 0.009
_refine_ls_shift/su_mean 0.001
_refine_ls_structure_factor_coef Fsqd
_refine_ls_weighting_details 'calc w=1/[\s^2^(Fo^2^)+(0.0751P)^2^+1.1179P] where P=(Fo^2^+2Fc^2^)/3'
_refine_ls_weighting_scheme calc
_refine_ls_wR_factor_gt 0.1104
_refine_ls_wR_factor_ref 0.1106
_reflns_number_gt 2959
_reflns_number_total 2986
_reflns_threshold_expression >2sigma(I)
_cod_data_source_file c2dt32191b.txt
_cod_data_source_block C555_Comp.4
_cod_depositor_comments
;
The following automatic conversions were performed:

'_symmetry_cell_setting' value 'Triclinic' changed to 'triclinic'
according to /home/saulius/struct/CIF-dictionaries/cif_core.dic
dictionary named 'cif_core.dic' version 2.4.2 from 2011-04-26.

Automatic conversion script
Id: cif_fix_values 1891 2012-01-12 08:04:46Z andrius 
;
_cod_original_sg_symbol_H-M P-1
_cod_database_code 7021059

loop_
_space_group_symop_id
_space_group_symop_operation_xyz
1 'x, y, z'
2 '-x, -y, -z'

loop_
_atom_site_label
_atom_site_type_symbol
_atom_site_fract_x
_atom_site_fract_y
_atom_site_fract_z
_atom_site_U_iso_or_equiv
_atom_site_adp_type
_atom_site_occupancy
_atom_site_symmetry_multiplicity
_atom_site_calc_flag
_atom_site_refinement_flags
_atom_site_disorder_assembly
_atom_site_disorder_group
Cu1 Cu 0.36520(4) 0.21963(3) 0.215561(18) 0.00927(15) Uani 1 1 d . . .
N20 N 0.2809(3) 0.0443(2) 0.33436(13) 0.0083(4) Uani 1 1 d . . .
C21 C 0.4037(4) -0.0777(3) 0.32598(17) 0.0106(5) Uani 1 1 d . . .
H21a H 0.3279 -0.1785 0.3057 0.013 Uiso 1 1 calc R . .
H21b H 0.4605 -0.0952 0.3865 0.013 Uiso 1 1 calc R . .
C22 C 0.5581(4) -0.0371(3) 0.26039(16) 0.0113(5) Uani 1 1 d . . .
O21 O 0.5686(3) 0.0903(2) 0.21687(12) 0.0131(4) Uani 1 1 d . . .
O22 O 0.6704(3) -0.1355(2) 0.25201(12) 0.0151(4) Uani 1 1 d . . .
C23 C 0.0845(4) -0.0230(3) 0.32926(16) 0.0101(5) Uani 1 1 d . . .
H23a H 0.0567 -0.0793 0.2702 0.012 Uiso 1 1 calc R . .
H23b H 0.0089 0.0654 0.3305 0.012 Uiso 1 1 calc R . .
C24 C 0.0231(4) -0.1380(3) 0.40432(17) 0.0117(5) Uani 1 1 d . . .
O26 O -0.1507(3) -0.2103(2) 0.39457(12) 0.0133(4) Uani 1 1 d . . .
H26 H -0.2204 -0.1849 0.3421 0.016 Uiso 1 1 d R . .
O25 O 0.1215(3) -0.1648(2) 0.46890(12) 0.0178(4) Uani 1 1 d . . .
C19 C 0.3296(4) 0.1510(3) 0.41404(16) 0.0119(5) Uani 1 1 d . . .
H19a H 0.3400 0.0867 0.4690 0.014 Uiso 1 1 calc R . .
H19b H 0.2296 0.2174 0.4222 0.014 Uiso 1 1 calc R . .
C18 C 0.5119(4) 0.2572(3) 0.40236(16) 0.0121(5) Uani 1 1 d . . .
H18a H 0.5432 0.3253 0.4571 0.015 Uiso 1 1 calc R . .
H18b H 0.6123 0.1908 0.3954 0.015 Uiso 1 1 calc R . .
N10 N 0.4998(3) 0.3589(2) 0.32155(14) 0.0099(4) Uani 1 1 d . . .
C11 C 0.3866(4) 0.4882(3) 0.33782(18) 0.0140(5) Uani 1 1 d . . .
H11a H 0.4602 0.5911 0.3239 0.017 Uiso 1 1 calc R . .
H11b H 0.3589 0.4905 0.4028 0.017 Uiso 1 1 calc R . .
C12 C 0.2051(4) 0.4697(3) 0.28136(17) 0.0121(5) Uani 1 1 d . . .
O11 O 0.1638(3) 0.3482(2) 0.22993(12) 0.0139(4) Uani 1 1 d . . .
O12 O 0.1072(3) 0.5780(2) 0.28899(13) 0.0172(4) Uani 1 1 d . . .
C14 C 0.6875(4) 0.4243(3) 0.29480(17) 0.0123(5) Uani 1 1 d . . .
H14a H 0.7672 0.3387 0.2945 0.015 Uiso 1 1 calc R . .
H14b H 0.7433 0.5066 0.3395 0.015 Uiso 1 1 calc R . .
C15 C 0.6803(4) 0.4966(3) 0.20127(17) 0.0129(5) Uani 1 1 d . . .
O17 O 0.8344(3) 0.5796(2) 0.17629(12) 0.0148(4) Uani 1 1 d . . .
H17 H 0.9346 0.5727 0.2167 0.018 Uiso 1 1 d R . .
O16 O 0.5405(3) 0.4766(2) 0.15189(13) 0.0183(4) Uani 1 1 d . . .
N9 N 0.2899(3) 0.1410(3) 0.09141(14) 0.0134(5) Uani 1 1 d . . .
C8 C 0.2900(4) 0.2200(3) 0.01470(18) 0.0159(6) Uani 1 1 d . . .
H8 H 0.3172 0.3323 0.0119 0.019 Uiso 1 1 calc R . .
N7 N 0.2476(3) 0.1255(3) -0.05865(14) 0.0160(5) Uani 1 1 d . . .
H7 H 0.2483 0.1451 -0.1147 0.019 Uiso 1 1 d R . .
C5 C 0.2203(4) -0.0298(3) -0.02816(17) 0.0144(5) Uani 1 1 d . . .
C6 C 0.1708(4) -0.1777(3) -0.07008(18) 0.0188(6) Uani 1 1 d . . .
H6 H 0.1432 -0.1904 -0.1334 0.023 Uiso 1 1 calc R . .
C1 C 0.1649(4) -0.3045(3) -0.01239(19) 0.0183(6) Uani 1 1 d . . .
H1 H 0.1345 -0.4094 -0.0365 0.022 Uiso 1 1 calc R . .
C2 C 0.2025(4) -0.2822(3) 0.08034(19) 0.0160(6) Uani 1 1 d . . .
H2 H 0.2006 -0.3741 0.1164 0.019 Uiso 1 1 calc R . .
N3 N 0.2411(3) -0.1408(3) 0.12227(15) 0.0141(5) Uani 1 1 d . . .
C4 C 0.2498(4) -0.0184(3) 0.06579(17) 0.0114(5) Uani 1 1 d . . .
O1 O 0.1037(9) 0.4914(6) 0.4957(4) 0.0498(15) Uani 0.50 1 d P B -1

loop_
_atom_site_aniso_label
_atom_site_aniso_U_11
_atom_site_aniso_U_22
_atom_site_aniso_U_33
_atom_site_aniso_U_23
_atom_site_aniso_U_13
_atom_site_aniso_U_12
Cu1 0.0110(2) 0.0077(2) 0.0087(2) -0.00061(12) -0.00058(13) 0.00023(13)
N20 0.0090(11) 0.0066(9) 0.0089(10) 0.0005(7) 0.0017(8) -0.0011(8)
C21 0.0110(14) 0.0092(11) 0.0120(12) 0.0021(9) 0.0005(9) 0.0023(9)
C22 0.0104(14) 0.0122(12) 0.0102(11) -0.0034(9) -0.0014(9) -0.0017(10)
O21 0.0134(10) 0.0110(9) 0.0140(9) 0.0015(7) 0.0043(7) -0.0028(7)
O22 0.0141(10) 0.0176(9) 0.0152(9) -0.0003(7) 0.0011(7) 0.0074(8)
C23 0.0071(13) 0.0114(11) 0.0117(12) 0.0036(9) 0.0020(9) 0.0003(9)
C24 0.0137(14) 0.0098(11) 0.0123(12) 0.0014(9) 0.0049(10) 0.0023(10)
O26 0.0123(10) 0.0144(9) 0.0127(9) 0.0037(7) 0.0041(7) -0.0015(7)
O25 0.0170(11) 0.0212(10) 0.0150(10) 0.0083(7) 0.0000(8) 0.0015(8)
C19 0.0155(15) 0.0126(12) 0.0074(11) -0.0001(9) 0.0007(9) 0.0014(10)
C18 0.0146(14) 0.0113(12) 0.0099(12) -0.0001(9) -0.0032(9) 0.0011(10)
N10 0.0100(12) 0.0070(9) 0.0122(10) 0.0012(8) -0.0012(8) -0.0004(8)
C11 0.0151(15) 0.0093(11) 0.0174(13) -0.0031(9) -0.0024(10) 0.0026(10)
C12 0.0115(14) 0.0105(12) 0.0131(12) 0.0026(9) 0.0017(9) -0.0029(10)
O11 0.0140(11) 0.0112(9) 0.0152(9) -0.0017(7) -0.0036(7) -0.0013(7)
O12 0.0109(11) 0.0141(9) 0.0267(10) -0.0052(7) -0.0019(8) 0.0039(7)
C14 0.0103(14) 0.0088(11) 0.0166(13) 0.0026(9) -0.0023(10) -0.0020(9)
C15 0.0134(14) 0.0089(11) 0.0161(13) 0.0010(9) 0.0003(10) 0.0013(10)
O17 0.0102(10) 0.0149(9) 0.0189(9) 0.0037(7) 0.0002(7) 0.0004(7)
O16 0.0137(11) 0.0226(10) 0.0173(9) 0.0034(8) -0.0037(8) -0.0012(8)
N9 0.0166(13) 0.0132(10) 0.0098(10) 0.0023(8) -0.0008(8) -0.0002(9)
C8 0.0159(15) 0.0156(12) 0.0154(13) 0.0045(10) -0.0021(10) -0.0005(10)
N7 0.0193(13) 0.0200(11) 0.0072(10) 0.0058(8) -0.0008(8) -0.0033(9)
C5 0.0096(14) 0.0210(13) 0.0118(12) 0.0009(10) 0.0020(9) -0.0020(10)
C6 0.0145(15) 0.0279(15) 0.0123(13) -0.0041(11) 0.0044(10) -0.0039(12)
C1 0.0175(15) 0.0156(13) 0.0208(14) -0.0033(10) 0.0063(11) -0.0028(11)
C2 0.0150(15) 0.0138(13) 0.0189(13) 0.0022(10) 0.0037(10) 0.0000(10)
N3 0.0140(13) 0.0137(11) 0.0141(11) 0.0011(8) 0.0014(8) -0.0004(9)
C4 0.0097(14) 0.0138(12) 0.0103(12) 0.0004(9) 0.0000(9) 0.0001(10)
O1 0.072(4) 0.032(3) 0.048(3) 0.021(2) 0.025(3) 0.009(3)

loop_
_atom_type_symbol
_atom_type_description
_atom_type_scat_dispersion_real
_atom_type_scat_dispersion_imag
_atom_type_scat_source
C C 0.0033 0.0016 'International Tables Vol C Tables 4.2.6.8 and 6.1.1.4'
H H 0.0000 0.0000 'International Tables Vol C Tables 4.2.6.8 and 6.1.1.4'
N N 0.0061 0.0033 'International Tables Vol C Tables 4.2.6.8 and 6.1.1.4'
O O 0.0106 0.0060 'International Tables Vol C Tables 4.2.6.8 and 6.1.1.4'
Cu Cu 0.3201 1.2651 'International Tables Vol C Tables 4.2.6.8 and 6.1.1.4'

loop_
_geom_angle_atom_site_label_1
_geom_angle_atom_site_label_2
_geom_angle_atom_site_label_3
_geom_angle
O21 Cu1 N20 79.01(8)
O21 Cu1 N10 90.02(9)
O21 Cu1 O11 173.22(7)
O21 Cu1 N9 89.38(9)
N10 Cu1 N20 82.37(8)
O11 Cu1 N20 95.74(8)
O11 Cu1 N10 84.99(9)
O11 Cu1 N9 96.85(9)
N9 Cu1 N20 116.49(9)
N9 Cu1 N10 160.61(9)
C21 N20 Cu1 103.73(14)
C21 N20 C19 113.4(2)
C23 N20 Cu1 113.48(14)
C23 N20 C21 112.20(19)
C23 N20 C19 112.43(19)
C19 N20 Cu1 100.78(14)
N20 C21 H21a 108.7
N20 C21 H21b 108.7
N20 C21 C22 114.2(2)
H21a C21 H21b 107.6
C22 C21 H21a 108.7
C22 C21 H21b 108.7
O21 C22 C21 120.1(2)
O22 C22 C21 117.1(2)
O22 C22 O21 122.8(2)
C22 O21 Cu1 120.74(17)
N20 C23 H23a 108.4
N20 C23 H23b 108.4
N20 C23 C24 115.5(2)
H23a C23 H23b 107.5
C24 C23 H23a 108.4
C24 C23 H23b 108.4
O26 C24 C23 115.2(2)
O25 C24 C23 124.2(2)
O25 C24 O26 120.5(2)
C24 O26 H26 116.5
N20 C19 H19a 109.5
N20 C19 H19b 109.5
N20 C19 C18 110.9(2)
H19a C19 H19b 108.0
C18 C19 H19a 109.5
C18 C19 H19b 109.5
C19 C18 H18a 109.4
C19 C18 H18b 109.4
H18a C18 H18b 108.0
N10 C18 C19 111.0(2)
N10 C18 H18a 109.4
N10 C18 H18b 109.4
C18 N10 Cu1 108.36(15)
C11 N10 Cu1 106.65(16)
C11 N10 C18 111.7(2)
C14 N10 Cu1 109.01(15)
C14 N10 C18 110.3(2)
C14 N10 C11 110.7(2)
N10 C11 H11a 108.9
N10 C11 H11b 108.9
N10 C11 C12 113.2(2)
H11a C11 H11b 107.8
C12 C11 H11a 108.9
C12 C11 H11b 108.9
O11 C12 C11 119.0(2)
O12 C12 C11 116.3(2)
O12 C12 O11 124.7(2)
C12 O11 Cu1 114.89(17)
N10 C14 H14a 109.5
N10 C14 H14b 109.5
N10 C14 C15 110.9(2)
H14a C14 H14b 108.0
C15 C14 H14a 109.5
C15 C14 H14b 109.5
O17 C15 C14 116.2(2)
O16 C15 C14 122.0(2)
O16 C15 O17 121.9(2)
C15 O17 H17 112.7
C8 N9 Cu1 129.37(19)
C8 N9 C4 105.2(2)
C4 N9 Cu1 124.87(17)
N9 C8 H8 123.4
N9 C8 N7 113.2(2)
N7 C8 H8 123.4
C8 N7 H7 131.6
C8 N7 C5 106.9(2)
C5 N7 H7 121.1
N7 C5 C4 105.6(2)
C6 C5 N7 134.4(2)
C6 C5 C4 120.0(2)
C5 C6 H6 122.7
C1 C6 C5 114.6(2)
C1 C6 H6 122.7
C6 C1 H1 119.3
C6 C1 C2 121.4(3)
C2 C1 H1 119.3
C1 C2 H2 117.7
N3 C2 C1 124.7(3)
N3 C2 H2 117.7
C2 N3 C4 113.6(2)
N9 C4 C5 109.1(2)
N3 C4 N9 125.4(2)
N3 C4 C5 125.6(2)

loop_
_geom_bond_atom_site_label_1
_geom_bond_atom_site_label_2
_geom_bond_distance
Cu1 N20 2.363(2)
Cu1 O21 1.959(2)
Cu1 N10 2.079(2)
Cu1 O11 1.960(2)
Cu1 N9 1.974(2)
N20 C21 1.465(3)
N20 C23 1.463(3)
N20 C19 1.479(3)
C21 H21a 0.9900
C21 H21b 0.9900
C21 C22 1.522(3)
C22 O21 1.261(3)
C22 O22 1.255(3)
C23 H23a 0.9900
C23 H23b 0.9900
C23 C24 1.528(3)
C24 O26 1.329(3)
C24 O25 1.210(3)
O26 H26 0.9506
C19 H19a 0.9900
C19 H19b 0.9900
C19 C18 1.516(4)
C18 H18a 0.9900
C18 H18b 0.9900
C18 N10 1.489(3)
N10 C11 1.483(3)
N10 C14 1.474(3)
C11 H11a 0.9900
C11 H11b 0.9900
C11 C12 1.519(4)
C12 O11 1.270(3)
C12 O12 1.245(3)
C14 H14a 0.9900
C14 H14b 0.9900
C14 C15 1.521(3)
C15 O17 1.310(3)
C15 O16 1.216(3)
O17 H17 0.9297
N9 C8 1.324(3)
N9 C4 1.391(3)
C8 H8 0.9500
C8 N7 1.342(4)
N7 H7 0.8468
N7 C5 1.391(4)
C5 C6 1.391(4)
C5 C4 1.396(4)
C6 H6 0.9500
C6 C1 1.379(4)
C1 H1 0.9500
C1 C2 1.391(4)
C2 H2 0.9500
C2 N3 1.336(4)
N3 C4 1.338(3)

loop_
_geom_hbond_atom_site_label_D
_geom_hbond_atom_site_label_H
_geom_hbond_atom_site_label_A
_geom_hbond_distance_DH
_geom_hbond_distance_HA
_geom_hbond_distance_DA
_geom_hbond_angle_DHA
_geom_hbond_site_symmetry_A
O26 H26 O22 0.95 1.61 2.559(3) 177.1 1_455
O17 H17 O12 0.93 1.61 2.535(3) 174.6 1_655
N7 H7 O22 0.85 2.14 2.945(3) 158.0 2_655
